data_8107510
loop_
_publ_author_name
'Paulsen, Christian'
'Gal\'ea-Clolus, Val\'erie'
'P\"ottgen, Rainer'

_publ_section_title
;
 Crystal structure of baryte from Mine du Pradet (France)
;
_journal_issue 4
_journal_name_full 'Zeitschrift f\"ur Kristallographie - New Crystal Structures'
_journal_page_first 611
_journal_page_last 613
_journal_paper_doi 10.1515/ncrs-2023-0117
_journal_volume 238
_journal_year 2023
_chemical_absolute_configuration .
_chemical_formula_sum 'Ba O4 S'
_chemical_formula_weight 233.4
_space_group_IT_number 62
_space_group_name_Hall '-P 2ac 2n'
_space_group_name_H-M_alt 'P n m a'
_symmetry_cell_setting orthorhombic
_symmetry_Int_Tables_number 62
_symmetry_space_group_name_Hall '-P 2ac 2n'
_symmetry_space_group_name_H-M 'P n m a'
_cell_angle_alpha 90
_cell_angle_beta 90
_cell_angle_gamma 90
_cell_formula_units_Z 4
_cell_length_a 8.8806(8)
_cell_length_b 5.4539(5)
_cell_length_c 7.1570(7)
_cell_measurement_temperature 293
_cell_volume 346.64(6)
_diffrn_ambient_temperature 293
_diffrn_measured_fraction_theta_full 1
_diffrn_measured_fraction_theta_max 1
_diffrn_measurement_device_type 'IPDS Stoe'
_diffrn_radiation_monochromator graphite
_diffrn_radiation_probe x-ray
_diffrn_radiation_source 'X-ray tube'
_diffrn_radiation_type 'Mo K\a'
_diffrn_radiation_wavelength 0.71073
_diffrn_reflns_av_R_equivalents 0.0324
_diffrn_reflns_av_unetI/netI 0.019
_diffrn_reflns_limit_h_max 13
_diffrn_reflns_limit_h_min -13
_diffrn_reflns_limit_k_max 8
_diffrn_reflns_limit_k_min -7
_diffrn_reflns_limit_l_max 11
_diffrn_reflns_limit_l_min -9
_diffrn_reflns_number 4105
_diffrn_reflns_theta_full 33.36
_diffrn_reflns_theta_max 33.36
_diffrn_reflns_theta_min 3.66
_exptl_absorpt_coefficient_mu 11.9
_exptl_crystal_density_diffrn 4.47
_exptl_crystal_description 'colorless platelets'
_exptl_crystal_F_000 416
_exptl_crystal_size_max 0.045
_exptl_crystal_size_mid 0.040
_exptl_crystal_size_min 0.025
_refine_diff_density_max 0.71
_refine_diff_density_min -0.83
_refine_ls_extinction_coef 660(30)
_refine_ls_extinction_method 'B-C type 1 Lorentzian isotropic (Becker & Coppens, 1974)'
_refine_ls_goodness_of_fit_gt 1.07
_refine_ls_goodness_of_fit_ref 0.98
_refine_ls_number_constraints 0
_refine_ls_number_parameters 35
_refine_ls_number_reflns 729
_refine_ls_number_restraints 0
_refine_ls_R_factor_all 0.0236
_refine_ls_R_factor_gt 0.0141
_refine_ls_shift/su_max 0.0015
_refine_ls_shift/su_mean 0.0001
_refine_ls_structure_factor_coef Fsqd
_refine_ls_weighting_details w=1/(\s^2^(I)+0.0004I^2^)
_refine_ls_weighting_scheme sigma
_refine_ls_wR_factor_gt 0.0315
_refine_ls_wR_factor_ref 0.0329
_reflns_number_gt 559
_reflns_number_total 729
_reflns_threshold_expression I>3\s(I)
_cod_data_source_file suppl_j_ncrs-2023-0117_suppl.cif
_cod_data_source_block I
_cod_depositor_comments
;
The following automatic conversions were performed:

data item '_diffrn_radiation_probe' value 'X-ray' was changed to
'x-ray' in accordance with the built-in table derived from the CIF
Core dictionary named 'cif_core.dic' version 2.4.5 last updated on
2014-11-21.

Automatic conversion script
Id: cif_fix_values 8738 2021-04-28 16:35:53Z antanas 
;
_cod_original_sg_symbol_Hall '-P -2xabc;-2yb;-2zac'
_cod_original_formula_sum 'Ba1 O4 S1'
_cod_database_code 8107510

loop_
_space_group_symop_id
_space_group_symop_operation_xyz
1 x,y,z
2 -x+1/2,-y,z+1/2
3 -x,y+1/2,-z
4 x+1/2,-y+1/2,-z+1/2
5 -x,-y,-z
6 x+1/2,y,-z+1/2
7 x,-y+1/2,z
8 -x+1/2,y+1/2,z+1/2

loop_
_atom_site_label
_atom_site_type_symbol
_atom_site_fract_x
_atom_site_fract_y
_atom_site_fract_z
_atom_site_adp_type
_atom_site_U_iso_or_equiv
_atom_site_site_symmetry_multiplicity
_atom_site_occupancy
_atom_site_calc_flag
_atom_site_refinement_flags
_atom_site_disorder_assembly
_atom_site_disorder_group
Ba1 Ba 0.18452(2) 0.25 0.65843(3) Uani 0.01054(5) 4 1 d . . .
S1 S 0.06250(9) 0.25 0.19095(10) Uani 0.00902(17) 4 1 d . . .
O1 O 0.08056(18) 0.0301(3) 0.3111(2) Uani 0.0130(4) 8 1 d . . .
O2 O 0.1824(3) 0.25 0.0501(3) Uani 0.0154(6) 4 1 d . . .
O3 O 0.4120(3) 0.25 0.3927(4) Uani 0.0223(7) 4 1 d . . .

loop_
_atom_site_aniso_label
_atom_site_aniso_type_symbol
_atom_site_aniso_U_11
_atom_site_aniso_U_22
_atom_site_aniso_U_33
_atom_site_aniso_U_12
_atom_site_aniso_U_13
_atom_site_aniso_U_23
Ba1 Ba 0.00844(9) 0.01340(10) 0.00978(9) 0 -0.00051(8) 0
S1 S 0.0084(3) 0.0099(3) 0.0088(3) 0 -0.0002(2) 0
O1 O 0.0139(8) 0.0117(7) 0.0134(7) 0.0001(6) 0.0022(6) 0.0026(6)
O2 O 0.0166(11) 0.0177(11) 0.0119(10) 0 0.0065(10) 0
O3 O 0.0120(12) 0.0292(14) 0.0256(13) 0 0.0106(10) 0

loop_
_atom_type_symbol
_atom_type_scat_dispersion_real
_atom_type_scat_dispersion_imag
_atom_type_scat_source
Ba -0.3244 2.2819 'International Tables Vol C tables 4.2.6.8 and 6.1.1.1'
O 0.0106 0.0060 'International Tables Vol C tables 4.2.6.8 and 6.1.1.1'
S 0.1246 0.1234 'International Tables Vol C tables 4.2.6.8 and 6.1.1.1'

loop_
_geom_angle_atom_site_label_1
_geom_angle_atom_site_label_2
_geom_angle_atom_site_label_3
_geom_angle_site_symmetry_1
_geom_angle_site_symmetry_2
_geom_angle_site_symmetry_3
_geom_angle
S1 Ba1 S1 . . 1_556 146.181(18)
S1 Ba1 S1 . . 2_555 104.953(15)
S1 Ba1 S1 . . 2_565 104.953(15)
S1 Ba1 S1 . . 3_546 95.478(15)
S1 Ba1 S1 . . 3_556 95.478(15)
S1 Ba1 O1 . . . 24.45(3)
S1 Ba1 O1 . . 2_555 126.82(3)
S1 Ba1 O1 . . 3_556 79.40(3)
S1 Ba1 O1 . . 5_556 79.40(3)
S1 Ba1 O1 . . 7_555 24.45(3)
S1 Ba1 O1 . . 8_555 126.82(3)
S1 Ba1 O2 . . 1_556 161.67(5)
S1 Ba1 O2 . . 2_555 83.02(4)
S1 Ba1 O2 . . 2_565 83.02(4)
S1 Ba1 O3 . . . 64.67(6)
S1 Ba1 O3 . . 2_555 113.68(5)
S1 Ba1 O3 . . 2_565 113.68(5)
S1 Ba1 S1 1_556 . 2_555 96.333(14)
S1 Ba1 S1 1_556 . 2_565 96.333(14)
S1 Ba1 S1 1_556 . 3_546 63.450(13)
S1 Ba1 S1 1_556 . 3_556 63.450(13)
S1 Ba1 O1 1_556 . . 137.29(3)
S1 Ba1 O1 1_556 . 2_555 80.14(3)
S1 Ba1 O1 1_556 . 3_556 72.35(3)
S1 Ba1 O1 1_556 . 5_556 72.35(3)
S1 Ba1 O1 1_556 . 7_555 137.29(3)
S1 Ba1 O1 1_556 . 8_555 80.14(3)
S1 Ba1 O2 1_556 . 1_556 15.49(5)
S1 Ba1 O2 1_556 . 2_555 110.36(4)
S1 Ba1 O2 1_556 . 2_565 110.36(4)
S1 Ba1 O3 1_556 . . 149.15(6)
S1 Ba1 O3 1_556 . 2_555 56.13(4)
S1 Ba1 O3 1_556 . 2_565 56.13(4)
S1 Ba1 S1 2_555 . 2_565 100.733(16)
S1 Ba1 S1 2_555 . 3_546 77.716(16)
S1 Ba1 S1 2_555 . 3_556 159.101(18)
S1 Ba1 O1 2_555 . . 86.57(3)
S1 Ba1 O1 2_555 . 2_555 23.62(3)
S1 Ba1 O1 2_555 . 3_556 160.65(4)
S1 Ba1 O1 2_555 . 5_556 96.17(4)
S1 Ba1 O1 2_555 . 7_555 125.08(3)
S1 Ba1 O1 2_555 . 8_555 85.53(4)
S1 Ba1 O2 2_555 . 1_556 86.48(4)
S1 Ba1 O2 2_555 . 2_555 24.32(5)
S1 Ba1 O2 2_555 . 2_565 117.15(4)
S1 Ba1 O3 2_555 . . 65.36(3)
S1 Ba1 O3 2_555 . 2_555 59.81(4)
S1 Ba1 O3 2_555 . 2_565 139.87(5)
S1 Ba1 S1 2_565 . 3_546 159.101(18)
S1 Ba1 S1 2_565 . 3_556 77.716(16)
S1 Ba1 O1 2_565 . . 125.08(3)
S1 Ba1 O1 2_565 . 2_555 85.53(4)
S1 Ba1 O1 2_565 . 3_556 96.17(4)
S1 Ba1 O1 2_565 . 5_556 160.65(4)
S1 Ba1 O1 2_565 . 7_555 86.57(3)
S1 Ba1 O1 2_565 . 8_555 23.62(3)
S1 Ba1 O2 2_565 . 1_556 86.48(4)
S1 Ba1 O2 2_565 . 2_555 117.15(4)
S1 Ba1 O2 2_565 . 2_565 24.32(5)
S1 Ba1 O3 2_565 . . 65.36(3)
S1 Ba1 O3 2_565 . 2_555 139.87(5)
S1 Ba1 O3 2_565 . 2_565 59.81(4)
S1 Ba1 S1 3_546 . 3_556 96.258(15)
S1 Ba1 O1 3_546 . . 75.79(3)
S1 Ba1 O1 3_546 . 2_555 85.72(4)
S1 Ba1 O1 3_546 . 3_556 83.13(4)
S1 Ba1 O1 3_546 . 5_556 21.88(3)
S1 Ba1 O1 3_546 . 7_555 111.61(4)
S1 Ba1 O1 3_546 . 8_555 137.38(3)
S1 Ba1 O2 3_546 . 1_556 72.64(3)
S1 Ba1 O2 3_546 . 2_555 69.12(4)
S1 Ba1 O2 3_546 . 2_565 165.00(4)
S1 Ba1 O3 3_546 . . 129.638(18)
S1 Ba1 O3 3_546 . 2_555 23.56(5)
S1 Ba1 O3 3_546 . 2_565 107.99(4)
S1 Ba1 O1 3_556 . . 111.61(4)
S1 Ba1 O1 3_556 . 2_555 137.38(3)
S1 Ba1 O1 3_556 . 3_556 21.88(3)
S1 Ba1 O1 3_556 . 5_556 83.13(4)
S1 Ba1 O1 3_556 . 7_555 75.79(3)
S1 Ba1 O1 3_556 . 8_555 85.72(4)
S1 Ba1 O2 3_556 . 1_556 72.64(3)
S1 Ba1 O2 3_556 . 2_555 165.00(4)
S1 Ba1 O2 3_556 . 2_565 69.12(4)
S1 Ba1 O3 3_556 . . 129.638(18)
S1 Ba1 O3 3_556 . 2_555 107.99(4)
S1 Ba1 O3 3_556 . 2_565 23.56(5)
O1 Ba1 O1 . . 2_555 110.12(5)
O1 Ba1 O1 . . 3_556 91.40(5)
O1 Ba1 O1 . . 5_556 64.99(4)
O1 Ba1 O1 . . 7_555 48.67(5)
O1 Ba1 O1 . . 8_555 142.42(5)
O1 Ba1 O2 . . 1_556 148.43(5)
O1 Ba1 O2 . . 2_555 62.65(6)
O1 Ba1 O2 . . 2_565 105.80(5)
O1 Ba1 O3 . . . 69.23(6)
O1 Ba1 O3 . . 2_555 90.63(6)
O1 Ba1 O3 . . 2_565 133.56(6)
O1 Ba1 O1 2_555 . 3_556 152.47(4)
O1 Ba1 O1 2_555 . 5_556 107.22(5)
O1 Ba1 O1 2_555 . 7_555 142.42(5)
O1 Ba1 O1 2_555 . 8_555 65.94(5)
O1 Ba1 O2 2_555 . 1_556 67.40(5)
O1 Ba1 O2 2_555 . 2_555 47.87(6)
O1 Ba1 O2 2_555 . 2_565 107.19(6)
O1 Ba1 O3 2_555 . . 74.09(6)
O1 Ba1 O3 2_555 . 2_555 63.09(6)
O1 Ba1 O3 2_555 . 2_565 116.30(6)
O1 Ba1 O1 3_556 . 5_556 65.74(5)
O1 Ba1 O1 3_556 . 7_555 64.99(4)
O1 Ba1 O1 3_556 . 8_555 107.22(5)
O1 Ba1 O2 3_556 . 1_556 85.24(5)
O1 Ba1 O2 3_556 . 2_555 145.41(6)
O1 Ba1 O2 3_556 . 2_565 81.92(5)
O1 Ba1 O3 3_556 . . 131.45(5)
O1 Ba1 O3 3_556 . 2_555 101.02(5)
O1 Ba1 O3 3_556 . 2_565 45.40(6)
O1 Ba1 O1 5_556 . 7_555 91.40(5)
O1 Ba1 O1 5_556 . 8_555 152.47(4)
O1 Ba1 O2 5_556 . 1_556 85.24(5)
O1 Ba1 O2 5_556 . 2_555 81.92(5)
O1 Ba1 O2 5_556 . 2_565 145.41(6)
O1 Ba1 O3 5_556 . . 131.45(5)
O1 Ba1 O3 5_556 . 2_555 45.40(6)
O1 Ba1 O3 5_556 . 2_565 101.02(5)
O1 Ba1 O1 7_555 . 8_555 110.12(5)
O1 Ba1 O2 7_555 . 1_556 148.43(5)
O1 Ba1 O2 7_555 . 2_555 105.80(5)
O1 Ba1 O2 7_555 . 2_565 62.65(6)
O1 Ba1 O3 7_555 . . 69.23(6)
O1 Ba1 O3 7_555 . 2_555 133.56(6)
O1 Ba1 O3 7_555 . 2_565 90.63(6)
O1 Ba1 O2 8_555 . 1_556 67.40(5)
O1 Ba1 O2 8_555 . 2_555 107.19(6)
O1 Ba1 O2 8_555 . 2_565 47.87(6)
O1 Ba1 O3 8_555 . . 74.09(6)
O1 Ba1 O3 8_555 . 2_555 116.30(6)
O1 Ba1 O3 8_555 . 2_565 63.09(6)
O2 Ba1 O2 1_556 . 2_555 104.77(5)
O2 Ba1 O2 1_556 . 2_565 104.77(5)
O2 Ba1 O3 1_556 . . 133.66(8)
O2 Ba1 O3 1_556 . 2_555 59.50(5)
O2 Ba1 O3 1_556 . 2_565 59.50(5)
O2 Ba1 O2 2_555 . 2_565 125.21(6)
O2 Ba1 O3 2_555 . . 63.06(4)
O2 Ba1 O3 2_555 . 2_555 59.77(6)
O2 Ba1 O3 2_555 . 2_565 163.30(6)
O2 Ba1 O3 2_565 . . 63.06(4)
O2 Ba1 O3 2_565 . 2_555 163.30(6)
O2 Ba1 O3 2_565 . 2_565 59.77(6)
O3 Ba1 O3 . . 2_555 122.35(4)
O3 Ba1 O3 . . 2_565 122.35(4)
O3 Ba1 O3 2_555 . 2_565 110.75(6)
Ba1 S1 Ba1 1_554 . . 146.18(2)
Ba1 S1 Ba1 1_554 . 2_554 76.306(13)
Ba1 S1 Ba1 1_554 . 2_564 76.306(13)
Ba1 S1 Ba1 1_554 . 3_546 116.550(14)
Ba1 S1 Ba1 1_554 . 3_556 116.550(14)
Ba1 S1 O1 1_554 . . 121.85(7)
Ba1 S1 O1 1_554 . 7_555 121.85(7)
Ba1 S1 O2 1_554 . . 30.70(10)
Ba1 S1 O2 1_554 . 3_545 74.12(4)
Ba1 S1 O2 1_554 . 3_555 74.12(4)
Ba1 S1 O2 1_554 . 4_455 134.64(4)
Ba1 S1 O3 1_554 . . 99.07(5)
Ba1 S1 O3 1_554 . 2_554 52.45(4)
Ba1 S1 O3 1_554 . 2_564 52.45(4)
Ba1 S1 O3 1_554 . 4_455 81.75(11)
Ba1 S1 Ba1 . . 2_554 82.358(15)
Ba1 S1 Ba1 . . 2_564 82.358(15)
Ba1 S1 Ba1 . . 3_546 84.522(14)
Ba1 S1 Ba1 . . 3_556 84.522(14)
Ba1 S1 O1 . . . 54.23(7)
Ba1 S1 O1 . . 7_555 54.23(7)
Ba1 S1 O2 . . . 115.48(10)
Ba1 S1 O2 . . 3_545 126.44(3)
Ba1 S1 O2 . . 3_555 126.44(3)
Ba1 S1 O2 . . 4_455 79.18(4)
Ba1 S1 O3 . . . 47.11(5)
Ba1 S1 O3 . . 2_554 124.41(4)
Ba1 S1 O3 . . 2_564 124.41(4)
Ba1 S1 O3 . . 4_455 132.07(12)
Ba1 S1 Ba1 2_554 . 2_564 100.73(2)
Ba1 S1 Ba1 2_554 . 3_546 79.976(8)
Ba1 S1 Ba1 2_554 . 3_556 166.63(2)
Ba1 S1 O1 2_554 . . 49.26(6)
Ba1 S1 O1 2_554 . 7_555 126.28(7)
Ba1 S1 O2 2_554 . . 59.60(5)
Ba1 S1 O2 2_554 . 3_545 77.63(3)
Ba1 S1 O2 2_554 . 3_555 149.90(4)
Ba1 S1 O2 2_554 . 4_455 126.001(16)
Ba1 S1 O3 2_554 . . 56.80(2)
Ba1 S1 O3 2_554 . 2_554 46.61(4)
Ba1 S1 O3 2_554 . 2_564 121.55(5)
Ba1 S1 O3 2_554 . 4_455 123.52(5)
Ba1 S1 Ba1 2_564 . 3_546 166.63(2)
Ba1 S1 Ba1 2_564 . 3_556 79.976(8)
Ba1 S1 O1 2_564 . . 126.28(7)
Ba1 S1 O1 2_564 . 7_555 49.26(6)
Ba1 S1 O2 2_564 . . 59.60(5)
Ba1 S1 O2 2_564 . 3_545 149.90(4)
Ba1 S1 O2 2_564 . 3_555 77.63(3)
Ba1 S1 O2 2_564 . 4_455 126.001(16)
Ba1 S1 O3 2_564 . . 56.80(2)
Ba1 S1 O3 2_564 . 2_554 121.55(5)
Ba1 S1 O3 2_564 . 2_564 46.61(4)
Ba1 S1 O3 2_564 . 4_455 123.52(5)
Ba1 S1 Ba1 3_546 . 3_556 96.26(2)
Ba1 S1 O1 3_546 . . 44.98(7)
Ba1 S1 O1 3_546 . 7_555 119.72(7)
Ba1 S1 O2 3_546 . . 129.60(3)
Ba1 S1 O2 3_546 . 3_545 43.44(3)
Ba1 S1 O2 3_546 . 3_555 108.51(4)
Ba1 S1 O2 3_546 . 4_455 48.182(10)
Ba1 S1 O3 3_546 . . 114.77(3)
Ba1 S1 O3 3_546 . 2_554 68.60(4)
Ba1 S1 O3 3_546 . 2_564 143.64(5)
Ba1 S1 O3 3_546 . 4_455 64.76(7)
Ba1 S1 O1 3_556 . . 119.72(7)
Ba1 S1 O1 3_556 . 7_555 44.98(7)
Ba1 S1 O2 3_556 . . 129.60(3)
Ba1 S1 O2 3_556 . 3_545 108.51(4)
Ba1 S1 O2 3_556 . 3_555 43.44(3)
Ba1 S1 O2 3_556 . 4_455 48.182(10)
Ba1 S1 O3 3_556 . . 114.77(3)
Ba1 S1 O3 3_556 . 2_554 143.64(5)
Ba1 S1 O3 3_556 . 2_564 68.60(4)
Ba1 S1 O3 3_556 . 4_455 64.76(7)
O1 S1 O1 . . 7_555 107.77(10)
O1 S1 O2 . . . 108.65(9)
O1 S1 O2 . . 3_545 75.59(7)
O1 S1 O2 . . 3_555 152.05(8)
O1 S1 O2 . . 4_455 79.39(7)
O1 S1 O3 . . . 69.98(7)
O1 S1 O3 . . 2_554 73.42(7)
O1 S1 O3 . . 2_564 169.77(9)
O1 S1 O3 . . 4_455 109.60(9)
O1 S1 O2 7_555 . . 108.65(9)
O1 S1 O2 7_555 . 3_545 152.05(8)
O1 S1 O2 7_555 . 3_555 75.59(7)
O1 S1 O2 7_555 . 4_455 79.39(7)
O1 S1 O3 7_555 . . 69.98(7)
O1 S1 O3 7_555 . 2_554 169.77(9)
O1 S1 O3 7_555 . 2_564 73.42(7)
O1 S1 O3 7_555 . 4_455 109.60(9)
O2 S1 O2 . . 3_545 95.81(8)
O2 S1 O2 . . 3_555 95.81(8)
O2 S1 O2 . . 4_455 165.34(11)
O2 S1 O3 . . . 68.37(11)
O2 S1 O3 . . 2_554 61.95(6)
O2 S1 O3 . . 2_564 61.95(6)
O2 S1 O3 . . 4_455 112.45(15)
O2 S1 O2 3_545 . 3_555 88.98(4)
O2 S1 O2 3_545 . 4_455 73.95(5)
O2 S1 O3 3_545 . . 133.93(3)
O2 S1 O3 3_545 . 2_554 38.11(5)
O2 S1 O3 3_545 . 2_564 108.32(5)
O2 S1 O3 3_545 . 4_455 46.27(4)
O2 S1 O2 3_555 . 4_455 73.95(5)
O2 S1 O3 3_555 . . 133.93(3)
O2 S1 O3 3_555 . 2_554 108.32(5)
O2 S1 O3 3_555 . 2_564 38.11(5)
O2 S1 O3 3_555 . 4_455 46.27(4)
O2 S1 O3 4_455 . . 126.29(6)
O2 S1 O3 4_455 . 2_554 110.69(5)
O2 S1 O3 4_455 . 2_564 110.69(5)
O2 S1 O3 4_455 . 4_455 52.89(12)
O3 S1 O3 . . 2_554 101.55(5)
O3 S1 O3 . . 2_564 101.55(5)
O3 S1 O3 . . 4_455 179.17(13)
O3 S1 O3 2_554 . 2_564 103.58(6)
O3 S1 O3 2_554 . 4_455 78.94(8)
O3 S1 O3 2_564 . 4_455 78.94(8)
Ba1 O1 Ba1 . . 2_554 108.72(5)
Ba1 O1 Ba1 . . 3_546 115.01(5)
Ba1 O1 S1 . . . 101.32(8)
Ba1 O1 O1 . . 5_556 56.01(4)
Ba1 O1 O1 . . 7_545 114.33(6)
Ba1 O1 O1 . . 7_555 65.67(5)
Ba1 O1 O2 . . . 109.86(8)
Ba1 O1 O2 . . 2_555 61.21(4)
Ba1 O1 O2 . . 3_545 160.17(7)
Ba1 O1 O2 . . 4_455 86.73(5)
Ba1 O1 O3 . . . 53.40(6)
Ba1 O1 O3 . . 2_554 160.34(7)
Ba1 O1 O3 . . 4_455 120.60(8)
Ba1 O1 Ba1 2_554 . 3_546 110.87(6)
Ba1 O1 S1 2_554 . . 107.12(8)
Ba1 O1 O1 2_554 . 5_556 129.02(7)
Ba1 O1 O1 2_554 . 7_545 57.03(4)
Ba1 O1 O1 2_554 . 7_555 122.97(7)
Ba1 O1 O2 2_554 . . 71.85(6)
Ba1 O1 O2 2_554 . 2_555 56.24(5)
Ba1 O1 O2 2_554 . 3_545 88.46(5)
Ba1 O1 O2 2_554 . 4_455 161.65(6)
Ba1 O1 O3 2_554 . . 66.13(5)
Ba1 O1 O3 2_554 . 2_554 52.51(5)
Ba1 O1 O3 2_554 . 4_455 119.80(9)
Ba1 O1 S1 3_546 . . 113.14(9)
Ba1 O1 O1 3_546 . 5_556 59.01(4)
Ba1 O1 O1 3_546 . 7_545 57.13(4)
Ba1 O1 O1 3_546 . 7_555 122.87(7)
Ba1 O1 O2 3_546 . . 130.35(8)
Ba1 O1 O2 3_546 . 2_555 104.87(6)
Ba1 O1 O2 3_546 . 3_545 47.25(4)
Ba1 O1 O2 3_546 . 4_455 51.92(3)
Ba1 O1 O3 3_546 . . 161.66(7)
Ba1 O1 O3 3_546 . 2_554 80.72(6)
Ba1 O1 O3 3_546 . 4_455 78.31(7)
S1 O1 O1 . . 5_556 123.04(9)
S1 O1 O1 . . 7_545 143.89(9)
S1 O1 O1 . . 7_555 36.11(6)
S1 O1 O2 . . . 35.42(6)
S1 O1 O2 . . 2_555 141.99(10)
S1 O1 O2 . . 3_545 82.20(7)
S1 O1 O2 . . 4_455 78.42(7)
S1 O1 O3 . . . 84.45(8)
S1 O1 O3 . . 2_554 81.56(7)
S1 O1 O3 . . 4_455 34.93(6)
O1 O1 O1 5_556 . 7_545 83.87(6)
O1 O1 O1 5_556 . 7_555 96.13(7)
O1 O1 O2 5_556 . . 156.03(8)
O1 O1 O2 5_556 . 2_555 77.24(7)
O1 O1 O2 5_556 . 3_545 105.60(6)
O1 O1 O2 5_556 . 4_455 51.80(5)
O1 O1 O3 5_556 . . 107.73(7)
O1 O1 O3 5_556 . 2_554 138.01(7)
O1 O1 O3 5_556 . 4_455 107.23(9)
O1 O1 O1 7_545 . 7_555 180
O1 O1 O2 7_545 . . 120.02(7)
O1 O1 O2 7_545 . 2_555 60.61(5)
O1 O1 O2 7_545 . 3_545 66.32(5)
O1 O1 O2 7_545 . 4_455 108.08(5)
O1 O1 O3 7_545 . . 111.78(6)
O1 O1 O3 7_545 . 2_554 62.98(5)
O1 O1 O3 7_545 . 4_455 119.85(7)
O1 O1 O2 7_555 . . 59.98(6)
O1 O1 O2 7_555 . 2_555 119.39(7)
O1 O1 O2 7_555 . 3_545 113.68(7)
O1 O1 O2 7_555 . 4_455 71.92(6)
O1 O1 O3 7_555 . . 68.22(6)
O1 O1 O3 7_555 . 2_554 117.02(7)
O1 O1 O3 7_555 . 4_455 60.15(6)
O2 O1 O2 . . 2_555 114.74(9)
O2 O1 O2 . . 3_545 84.43(7)
O2 O1 O2 . . 4_455 112.98(8)
O2 O1 O3 . . . 67.13(8)
O2 O1 O3 . . 2_554 61.69(6)
O2 O1 O3 . . 4_455 60.91(9)
O2 O1 O2 2_555 . 3_545 126.26(6)
O2 O1 O2 2_555 . 4_455 129.04(7)
O2 O1 O3 2_555 . . 57.79(5)
O2 O1 O3 2_555 . 2_554 104.66(7)
O2 O1 O3 2_555 . 4_455 175.49(10)
O2 O1 O2 3_545 . 4_455 74.78(5)
O2 O1 O3 3_545 . . 146.20(8)
O2 O1 O3 3_545 . 2_554 39.14(6)
O2 O1 O3 3_545 . 4_455 53.64(5)
O2 O1 O3 4_455 . . 132.22(6)
O2 O1 O3 4_455 . 2_554 112.83(7)
O2 O1 O3 4_455 . 4_455 55.43(8)
O3 O1 O3 . . 2_554 108.15(8)
O3 O1 O3 . . 4_455 119.37(8)
O3 O1 O3 2_554 . 4_455 72.50(7)
Ba1 O2 Ba1 1_554 . 2_554 104.47(5)
Ba1 O2 Ba1 1_554 . 2_564 104.47(5)
Ba1 O2 S1 1_554 . . 133.81(14)
Ba1 O2 S1 1_554 . 3_545 63.92(4)
Ba1 O2 S1 1_554 . 3_555 63.92(4)
Ba1 O2 S1 1_554 . 4_555 118.39(8)
Ba1 O2 O1 1_554 . . 141.43(8)
Ba1 O2 O1 1_554 . 2_554 56.36(5)
Ba1 O2 O1 1_554 . 3_555 47.51(4)
Ba1 O2 O1 1_554 . 4_555 104.53(7)
Ba1 O2 O1 1_554 . 5_555 47.51(4)
Ba1 O2 O1 1_554 . 6_555 104.53(7)
Ba1 O2 O1 1_554 . 7_555 141.43(8)
Ba1 O2 O1 1_554 . 8_554 56.36(5)
Ba1 O2 O3 1_554 . . 139.87(10)
Ba1 O2 O3 1_554 . 2_554 68.56(7)
Ba1 O2 O3 1_554 . 2_564 68.56(7)
Ba1 O2 O3 1_554 . 4_455 100.06(11)
Ba1 O2 Ba1 2_554 . 2_564 125.21(8)
Ba1 O2 S1 2_554 . . 96.08(6)
Ba1 O2 S1 2_554 . 3_545 72.828(19)
Ba1 O2 S1 2_554 . 3_555 161.64(7)
Ba1 O2 S1 2_554 . 4_555 62.70(4)
Ba1 O2 O1 2_554 . . 60.28(5)
Ba1 O2 O1 2_554 . 2_554 56.14(4)
Ba1 O2 O1 2_554 . 3_555 139.84(6)
Ba1 O2 O1 2_554 . 4_555 81.87(6)
Ba1 O2 O1 2_554 . 5_555 92.93(4)
Ba1 O2 O1 2_554 . 6_555 46.17(4)
Ba1 O2 O1 2_554 . 7_555 113.12(9)
Ba1 O2 O1 2_554 . 8_554 108.32(8)
Ba1 O2 O3 2_554 . . 63.89(4)
Ba1 O2 O3 2_554 . 2_554 53.74(5)
Ba1 O2 O3 2_554 . 2_564 170.82(10)
Ba1 O2 O3 2_554 . 4_455 109.68(5)
Ba1 O2 S1 2_564 . . 96.08(6)
Ba1 O2 S1 2_564 . 3_545 161.64(7)
Ba1 O2 S1 2_564 . 3_555 72.828(19)
Ba1 O2 S1 2_564 . 4_555 62.70(4)
Ba1 O2 O1 2_564 . . 113.12(9)
Ba1 O2 O1 2_564 . 2_554 108.32(8)
Ba1 O2 O1 2_564 . 3_555 92.93(4)
Ba1 O2 O1 2_564 . 4_555 46.17(4)
Ba1 O2 O1 2_564 . 5_555 139.84(6)
Ba1 O2 O1 2_564 . 6_555 81.87(6)
Ba1 O2 O1 2_564 . 7_555 60.28(5)
Ba1 O2 O1 2_564 . 8_554 56.14(4)
Ba1 O2 O3 2_564 . . 63.89(4)
Ba1 O2 O3 2_564 . 2_554 170.82(10)
Ba1 O2 O3 2_564 . 2_564 53.74(5)
Ba1 O2 O3 2_564 . 4_455 109.68(5)
S1 O2 S1 . . 3_545 84.19(8)
S1 O2 S1 . . 3_555 84.19(8)
S1 O2 S1 . . 4_555 107.81(11)
S1 O2 O1 . . . 35.93(6)
S1 O2 O1 . . 2_554 150.32(4)
S1 O2 O1 . . 3_555 91.22(10)
S1 O2 O1 . . 4_555 119.21(11)
S1 O2 O1 . . 5_555 91.22(10)
S1 O2 O1 . . 6_555 119.21(11)
S1 O2 O1 . . 7_555 35.93(6)
S1 O2 O1 . . 8_554 150.32(4)
S1 O2 O3 . . . 86.32(12)
S1 O2 O3 . . 2_554 93.10(8)
S1 O2 O3 . . 2_564 93.10(8)
S1 O2 O3 . . 4_455 33.75(9)
S1 O2 S1 3_545 . 3_555 88.98(5)
S1 O2 S1 3_545 . 4_555 134.69(3)
S1 O2 O1 3_545 . . 77.53(6)
S1 O2 O1 3_545 . 2_554 77.90(4)
S1 O2 O1 3_545 . 3_555 68.72(5)
S1 O2 O1 3_545 . 4_555 147.46(6)
S1 O2 O1 3_545 . 5_555 22.21(3)
S1 O2 O1 3_545 . 6_555 114.08(4)
S1 O2 O1 3_545 . 7_555 119.02(9)
S1 O2 O1 3_545 . 8_554 118.57(7)
S1 O2 O3 3_545 . . 134.29(3)
S1 O2 O3 3_545 . 2_554 20.18(5)
S1 O2 O3 3_545 . 2_564 107.90(8)
S1 O2 O3 3_545 . 4_455 61.55(6)
S1 O2 S1 3_555 . 4_555 134.69(3)
S1 O2 O1 3_555 . . 119.02(9)
S1 O2 O1 3_555 . 2_554 118.57(7)
S1 O2 O1 3_555 . 3_555 22.21(3)
S1 O2 O1 3_555 . 4_555 114.08(4)
S1 O2 O1 3_555 . 5_555 68.72(5)
S1 O2 O1 3_555 . 6_555 147.46(6)
S1 O2 O1 3_555 . 7_555 77.53(6)
S1 O2 O1 3_555 . 8_554 77.90(4)
S1 O2 O3 3_555 . . 134.29(3)
S1 O2 O3 3_555 . 2_554 107.90(8)
S1 O2 O3 3_555 . 2_564 20.18(5)
S1 O2 O3 3_555 . 4_455 61.55(6)
S1 O2 O1 4_555 . . 87.46(8)
S1 O2 O1 4_555 . 2_554 70.84(6)
S1 O2 O1 4_555 . 3_555 149.90(5)
S1 O2 O1 4_555 . 4_555 22.19(3)
S1 O2 O1 4_555 . 5_555 149.90(5)
S1 O2 O1 4_555 . 6_555 22.19(3)
S1 O2 O1 4_555 . 7_555 87.46(8)
S1 O2 O1 4_555 . 8_554 70.84(6)
S1 O2 O3 4_555 . . 21.48(5)
S1 O2 O3 4_555 . 2_554 114.61(6)
S1 O2 O3 4_555 . 2_564 114.61(6)
S1 O2 O3 4_555 . 4_455 141.55(11)
O1 O2 O1 . . 2_554 115.97(6)
O1 O2 O1 . . 3_555 119.93(10)
O1 O2 O1 . . 4_555 107.48(9)
O1 O2 O1 . . 5_555 95.57(7)
O1 O2 O1 . . 6_555 89.41(7)
O1 O2 O1 . . 7_555 60.04(8)
O1 O2 O1 . . 8_554 158.26(11)
O1 O2 O3 . . . 69.03(8)
O1 O2 O3 . . 2_554 74.83(7)
O1 O2 O3 . . 2_564 128.90(11)
O1 O2 O3 . . 4_455 59.80(9)
O1 O2 O1 2_554 . 3_555 103.81(7)
O1 O2 O1 2_554 . 4_555 71.02(6)
O1 O2 O1 2_554 . 5_555 81.06(6)
O1 O2 O1 2_554 . 6_555 50.96(5)
O1 O2 O1 2_554 . 7_555 158.26(11)
O1 O2 O1 2_554 . 8_554 58.78(6)
O1 O2 O3 2_554 . . 89.43(8)
O1 O2 O3 2_554 . 2_554 63.04(6)
O1 O2 O3 2_554 . 2_564 114.79(9)
O1 O2 O3 2_554 . 4_455 139.37(9)
O1 O2 O1 3_555 . 4_555 127.73(5)
O1 O2 O1 3_555 . 5_555 47.36(5)
O1 O2 O1 3_555 . 6_555 149.45(8)
O1 O2 O1 3_555 . 7_555 95.57(7)
O1 O2 O1 3_555 . 8_554 81.06(6)
O1 O2 O3 3_555 . . 156.21(3)
O1 O2 O3 3_555 . 2_554 86.54(8)
O1 O2 O3 3_555 . 2_564 39.24(6)
O1 O2 O3 3_555 . 4_455 60.60(8)
O1 O2 O1 4_555 . 5_555 149.45(8)
O1 O2 O1 4_555 . 6_555 36.17(4)
O1 O2 O1 4_555 . 7_555 89.41(7)
O1 O2 O1 4_555 . 8_554 50.96(5)
O1 O2 O3 4_555 . . 38.48(6)
O1 O2 O3 4_555 . 2_554 128.35(8)
O1 O2 O3 4_555 . 2_564 93.94(6)
O1 O2 O3 4_555 . 4_455 149.20(9)
O1 O2 O1 5_555 . 6_555 127.73(5)
O1 O2 O1 5_555 . 7_555 119.93(10)
O1 O2 O1 5_555 . 8_554 103.81(7)
O1 O2 O3 5_555 . . 156.21(3)
O1 O2 O3 5_555 . 2_554 39.24(6)
O1 O2 O3 5_555 . 2_564 86.54(8)
O1 O2 O3 5_555 . 4_455 60.60(8)
O1 O2 O1 6_555 . 7_555 107.48(9)
O1 O2 O1 6_555 . 8_554 71.02(6)
O1 O2 O3 6_555 . . 38.48(6)
O1 O2 O3 6_555 . 2_554 93.94(6)
O1 O2 O3 6_555 . 2_564 128.35(8)
O1 O2 O3 6_555 . 4_455 149.20(9)
O1 O2 O1 7_555 . 8_554 115.97(6)
O1 O2 O3 7_555 . . 69.03(8)
O1 O2 O3 7_555 . 2_554 128.90(11)
O1 O2 O3 7_555 . 2_564 74.83(7)
O1 O2 O3 7_555 . 4_455 59.80(9)
O1 O2 O3 8_554 . . 89.43(8)
O1 O2 O3 8_554 . 2_554 114.79(9)
O1 O2 O3 8_554 . 2_564 63.04(6)
O1 O2 O3 8_554 . 4_455 139.37(9)
O3 O2 O3 . . 2_554 117.21(6)
O3 O2 O3 . . 2_564 117.21(6)
O3 O2 O3 . . 4_455 120.07(12)
O3 O2 O3 2_554 . 2_564 125.50(10)
O3 O2 O3 2_554 . 4_455 78.01(8)
O3 O2 O3 2_564 . 4_455 78.01(8)
Ba1 O3 Ba1 . . 2_554 99.12(6)
Ba1 O3 Ba1 . . 2_564 99.12(6)
Ba1 O3 S1 . . . 68.22(6)
Ba1 O3 S1 . . 2_555 68.03(5)
Ba1 O3 S1 . . 2_565 68.03(5)
Ba1 O3 S1 . . 4_555 160.84(17)
Ba1 O3 O1 . . . 57.36(5)
Ba1 O3 O1 . . 2_555 53.40(5)
Ba1 O3 O1 . . 4_555 150.14(5)
Ba1 O3 O1 . . 6_555 150.14(5)
Ba1 O3 O1 . . 7_555 57.36(5)
Ba1 O3 O1 . . 8_555 53.40(5)
Ba1 O3 O2 . . . 93.53(9)
Ba1 O3 O2 . . 2_555 63.20(6)
Ba1 O3 O2 . . 2_565 63.20(6)
Ba1 O3 O2 . . 4_555 127.05(13)
Ba1 O3 O3 . . 3_646 91.39(8)
Ba1 O3 O3 . . 3_656 91.39(8)
Ba1 O3 Ba1 2_554 . 2_564 110.75(8)
Ba1 O3 S1 2_554 . . 63.39(4)
Ba1 O3 S1 2_554 . 2_555 71.426(15)
Ba1 O3 S1 2_554 . 2_565 167.07(9)
Ba1 O3 S1 2_554 . 4_555 91.68(8)
Ba1 O3 O1 2_554 . . 50.78(4)
Ba1 O3 O1 2_554 . 2_555 94.69(4)
Ba1 O3 O1 2_554 . 4_555 105.31(10)
Ba1 O3 O1 2_554 . 6_555 56.29(5)
Ba1 O3 O1 2_554 . 7_555 88.76(7)
Ba1 O3 O1 2_554 . 8_555 146.05(8)
Ba1 O3 O2 2_554 . . 56.33(4)
Ba1 O3 O2 2_554 . 2_555 51.94(4)
Ba1 O3 O2 2_554 . 2_565 147.86(10)
Ba1 O3 O2 2_554 . 4_555 109.88(6)
Ba1 O3 O3 2_554 . 3_646 72.32(4)
Ba1 O3 O3 2_554 . 3_656 168.28(10)
Ba1 O3 S1 2_564 . . 63.39(4)
Ba1 O3 S1 2_564 . 2_555 167.07(9)
Ba1 O3 S1 2_564 . 2_565 71.426(15)
Ba1 O3 S1 2_564 . 4_555 91.68(8)
Ba1 O3 O1 2_564 . . 88.76(7)
Ba1 O3 O1 2_564 . 2_555 146.05(8)
Ba1 O3 O1 2_564 . 4_555 56.29(5)
Ba1 O3 O1 2_564 . 6_555 105.31(10)
Ba1 O3 O1 2_564 . 7_555 50.78(4)
Ba1 O3 O1 2_564 . 8_555 94.69(4)
Ba1 O3 O2 2_564 . . 56.33(4)
Ba1 O3 O2 2_564 . 2_555 147.86(10)
Ba1 O3 O2 2_564 . 2_565 51.94(4)
Ba1 O3 O2 2_564 . 4_555 109.88(6)
Ba1 O3 O3 2_564 . 3_646 168.28(10)
Ba1 O3 O3 2_564 . 3_656 72.32(4)
S1 O3 S1 . . 2_555 108.58(5)
S1 O3 S1 . . 2_565 108.58(5)
S1 O3 S1 . . 4_555 130.93(15)
S1 O3 O1 . . . 25.57(4)
S1 O3 O1 . . 2_555 113.17(7)
S1 O3 O1 . . 4_555 107.94(10)
S1 O3 O1 . . 6_555 107.94(10)
S1 O3 O1 . . 7_555 25.57(4)
S1 O3 O1 . . 8_555 113.17(7)
S1 O3 O2 . . . 25.31(5)
S1 O3 O2 . . 2_555 84.67(7)
S1 O3 O2 . . 2_565 84.67(7)
S1 O3 O2 . . 4_555 164.73(13)
S1 O3 O3 . . 3_646 126.18(5)
S1 O3 O3 . . 3_656 126.18(5)
S1 O3 S1 2_555 . 2_565 103.58(8)
S1 O3 S1 2_555 . 4_555 101.06(8)
S1 O3 O1 2_555 . . 83.05(5)
S1 O3 O1 2_555 . 2_555 25.03(3)
S1 O3 O1 2_555 . 4_555 136.29(10)
S1 O3 O1 2_555 . 6_555 86.60(5)
S1 O3 O1 2_555 . 7_555 117.52(8)
S1 O3 O1 2_555 . 8_555 78.92(7)
S1 O3 O2 2_555 . . 120.97(5)
S1 O3 O2 2_555 . 2_555 24.95(5)
S1 O3 O2 2_555 . 2_565 119.37(10)
S1 O3 O2 2_555 . 4_555 80.34(7)
S1 O3 O3 2_555 . 3_646 24.26(5)
S1 O3 O3 2_555 . 3_656 108.25(9)
S1 O3 S1 2_565 . 4_555 101.06(8)
S1 O3 O1 2_565 . . 117.52(8)
S1 O3 O1 2_565 . 2_555 78.92(7)
S1 O3 O1 2_565 . 4_555 86.60(5)
S1 O3 O1 2_565 . 6_555 136.29(10)
S1 O3 O1 2_565 . 7_555 83.05(5)
S1 O3 O1 2_565 . 8_555 25.03(3)
S1 O3 O2 2_565 . . 120.97(5)
S1 O3 O2 2_565 . 2_555 119.37(10)
S1 O3 O2 2_565 . 2_565 24.95(5)
S1 O3 O2 2_565 . 4_555 80.34(7)
S1 O3 O3 2_565 . 3_646 108.25(9)
S1 O3 O3 2_565 . 3_656 24.26(5)
S1 O3 O1 4_555 . . 139.25(13)
S1 O3 O1 4_555 . 2_555 110.24(12)
S1 O3 O1 4_555 . 4_555 35.48(6)
S1 O3 O1 4_555 . 6_555 35.48(6)
S1 O3 O1 4_555 . 7_555 139.25(13)
S1 O3 O1 4_555 . 8_555 110.24(12)
S1 O3 O2 4_555 . . 105.63(15)
S1 O3 O2 4_555 . 2_555 113.55(7)
S1 O3 O2 4_555 . 2_565 113.55(7)
S1 O3 O2 4_555 . 4_555 33.80(9)
S1 O3 O3 4_555 . 3_646 76.80(8)
S1 O3 O3 4_555 . 3_656 76.80(8)
O1 O3 O1 . . 2_555 90.58(7)
O1 O3 O1 . . 4_555 129.88(12)
O1 O3 O1 . . 6_555 105.77(8)
O1 O3 O1 . . 7_555 43.57(5)
O1 O3 O1 . . 8_555 110.33(9)
O1 O3 O2 . . . 43.84(6)
O1 O3 O2 . . 2_555 59.17(6)
O1 O3 O2 . . 2_565 98.47(9)
O1 O3 O2 . . 4_555 158.17(4)
O1 O3 O3 . . 3_646 101.36(5)
O1 O3 O3 . . 3_656 140.85(8)
O1 O3 O1 2_555 . 4_555 138.85(11)
O1 O3 O1 2_555 . 6_555 107.50(7)
O1 O3 O1 2_555 . 7_555 110.33(9)
O1 O3 O1 2_555 . 8_555 54.04(6)
O1 O3 O2 2_555 . . 134.21(8)
O1 O3 O2 2_555 . 2_555 43.47(6)
O1 O3 O2 2_555 . 2_565 94.71(9)
O1 O3 O2 2_555 . 4_555 80.26(9)
O1 O3 O3 2_555 . 3_646 41.06(6)
O1 O3 O3 2_555 . 3_656 87.38(8)
O1 O3 O1 4_555 . 6_555 59.69(9)
O1 O3 O1 4_555 . 7_555 105.77(8)
O1 O3 O1 4_555 . 8_555 107.50(7)
O1 O3 O2 4_555 . . 86.09(10)
O1 O3 O2 4_555 . 2_555 146.57(10)
O1 O3 O2 4_555 . 2_565 87.12(6)
O1 O3 O2 4_555 . 4_555 59.29(8)
O1 O3 O3 4_555 . 3_646 112.10(10)
O1 O3 O3 4_555 . 3_656 66.44(7)
O1 O3 O1 6_555 . 7_555 129.88(12)
O1 O3 O1 6_555 . 8_555 138.85(11)
O1 O3 O2 6_555 . . 86.09(10)
O1 O3 O2 6_555 . 2_555 87.12(6)
O1 O3 O2 6_555 . 2_565 146.57(10)
O1 O3 O2 6_555 . 4_555 59.29(8)
O1 O3 O3 6_555 . 3_646 66.44(7)
O1 O3 O3 6_555 . 3_656 112.10(10)
O1 O3 O1 7_555 . 8_555 90.58(7)
O1 O3 O2 7_555 . . 43.84(6)
O1 O3 O2 7_555 . 2_555 98.47(9)
O1 O3 O2 7_555 . 2_565 59.17(6)
O1 O3 O2 7_555 . 4_555 158.17(4)
O1 O3 O3 7_555 . 3_646 140.85(8)
O1 O3 O3 7_555 . 3_656 101.36(5)
O1 O3 O2 8_555 . . 134.21(8)
O1 O3 O2 8_555 . 2_555 94.71(9)
O1 O3 O2 8_555 . 2_565 43.47(6)
O1 O3 O2 8_555 . 4_555 80.26(9)
O1 O3 O3 8_555 . 3_646 87.38(8)
O1 O3 O3 8_555 . 3_656 41.06(6)
O2 O3 O2 . . 2_555 96.18(7)
O2 O3 O2 . . 2_565 96.18(7)
O2 O3 O2 . . 4_555 139.43(13)
O2 O3 O3 . . 3_646 128.56(5)
O2 O3 O3 . . 3_656 128.56(5)
O2 O3 O2 2_555 . 2_565 125.50(11)
O2 O3 O2 2_555 . 4_555 101.99(8)
O2 O3 O3 2_555 . 3_646 42.93(6)
O2 O3 O3 2_555 . 3_656 130.82(11)
O2 O3 O2 2_565 . 4_555 101.99(8)
O2 O3 O3 2_565 . 3_646 130.82(11)
O2 O3 O3 2_565 . 3_656 42.93(6)
O2 O3 O3 4_555 . 3_646 59.05(6)
O2 O3 O3 4_555 . 3_656 59.05(6)
O3 O3 O3 3_646 . 3_656 102.42(9)

loop_
_geom_bond_atom_site_label_1
_geom_bond_atom_site_label_2
_geom_bond_site_symmetry_1
_geom_bond_site_symmetry_2
_geom_bond_distance
Ba1 S1 . . 3.5169(10)
Ba1 S1 . 1_556 3.9623(10)
Ba1 S1 . 2_555 3.5408(7)
Ba1 S1 . 2_565 3.5408(7)
Ba1 S1 . 3_546 3.6621(7)
Ba1 S1 . 3_556 3.6621(7)
Ba1 O1 . . 2.9102(16)
Ba1 O1 . 2_555 2.8072(17)
Ba1 O1 . 3_556 2.8148(17)
Ba1 O1 . 5_556 2.8148(17)
Ba1 O1 . 7_555 2.9102(16)
Ba1 O1 . 8_555 2.8072(17)
Ba1 O2 . 1_556 2.803(2)
Ba1 O2 . 2_555 3.0714(12)
Ba1 O2 . 2_565 3.0714(12)
Ba1 O3 . . 2.775(3)
Ba1 O3 . 2_555 3.3138(17)
Ba1 O3 . 2_565 3.3138(17)
S1 O1 . . 1.4844(17)
S1 O1 . 7_555 1.4844(17)
S1 O2 . . 1.466(3)
S1 O2 . 3_545 3.8914(19)
S1 O2 . 3_555 3.8914(19)
S1 O2 . 4_455 3.851(3)
S1 O3 . . 3.423(3)
S1 O3 . 2_554 3.4706(19)
S1 O3 . 2_564 3.4706(19)
S1 O3 . 4_455 1.464(3)
O1 O1 . 5_556 3.077(2)
O1 O1 . 7_545 3.056(2)
O1 O1 . 7_555 2.398(2)
O1 O2 . . 2.397(3)
O1 O2 . 2_555 3.113(3)
O1 O2 . 3_545 3.804(3)
O1 O2 . 4_455 3.863(3)
O1 O3 . . 3.231(3)
O1 O3 . 2_554 3.363(3)
O1 O3 . 4_455 2.410(3)
O2 O3 . . 3.189(4)
O2 O3 . 2_554 3.0674(17)
O2 O3 . 2_564 3.0674(17)
O2 O3 . 4_455 2.436(4)
O3 O3 . 3_646 3.499(2)
O3 O3 . 3_656 3.499(2)
